data_4033671
loop_
_publ_author_name
'Cerveri, Alessandro'
'Faza, Olalla Nieto'
'L\'opez, Carlos Silva'
'Grilli, Stefano'
'Monari, Magda'
'Bandini, Marco'

_publ_section_title
;
 Phosphine-Catalyzed Stereoselective Dearomatization of
 3-NO<sub>2</sub>-Indoles with Allenoates.
;
_journal_issue 10
_journal_name_full 'The Journal of organic chemistry'
_journal_page_first 6347
_journal_page_last 6355
_journal_paper_doi 10.1021/acs.joc.9b00559
_journal_volume 84
_journal_year 2019
_chemical_formula_sum 'C30 H31 N3 O8'
_chemical_formula_weight 561.58
_space_group_crystal_system monoclinic
_space_group_IT_number 14
_space_group_name_Hall '-P 2ybc'
_space_group_name_H-M_alt 'P 1 21/c 1'
_atom_sites_solution_hydrogens geom
_audit_creation_method SHELXL-2016/6
_cell_angle_alpha 90
_cell_angle_beta 90.094(2)
_cell_angle_gamma 90
_cell_formula_units_Z 4
_cell_length_a 9.1408(12)
_cell_length_b 14.6605(19)
_cell_length_c 21.357(3)
_cell_measurement_reflns_used 9869
_cell_measurement_temperature 296(2)
_cell_measurement_theta_max 26.37
_cell_measurement_theta_min 2.43
_cell_volume 2862.0(7)
_computing_cell_refinement 'Bruker SAINT'
_computing_data_collection 'Bruker APEX2'
_computing_data_reduction 'Bruker SAINT'
_computing_molecular_graphics 'Bruker SHELXTL'
_computing_publication_material 'Bruker SHELXTL'
_computing_structure_refinement 'SHELXL-2016/6 (Sheldrick, 2016)'
_computing_structure_solution 'SHELXT 2014/5 (Sheldrick, 2014)'
_diffrn_ambient_temperature 296(2)
_diffrn_measured_fraction_theta_full 0.595
_diffrn_measured_fraction_theta_max 0.634
_diffrn_measurement_device_type 'Bruker APEX-II CCD'
_diffrn_measurement_method '\f and \w scans'
_diffrn_radiation_type MoK\a
_diffrn_radiation_wavelength 0.71073
_diffrn_reflns_av_R_equivalents 0.0354
_diffrn_reflns_av_unetI/netI 0.0451
_diffrn_reflns_Laue_measured_fraction_full 0.595
_diffrn_reflns_Laue_measured_fraction_max 0.634
_diffrn_reflns_limit_h_max 11
_diffrn_reflns_limit_h_min -11
_diffrn_reflns_limit_k_max 18
_diffrn_reflns_limit_k_min -18
_diffrn_reflns_limit_l_max 26
_diffrn_reflns_limit_l_min -26
_diffrn_reflns_number 17574
_diffrn_reflns_point_group_measured_fraction_full 0.595
_diffrn_reflns_point_group_measured_fraction_max 0.634
_diffrn_reflns_theta_full 25.242
_diffrn_reflns_theta_max 26.464
_diffrn_reflns_theta_min 1.685
_exptl_absorpt_coefficient_mu 0.095
_exptl_absorpt_correction_T_max 0.987
_exptl_absorpt_correction_T_min 0.934
_exptl_absorpt_correction_type multi-scan
_exptl_absorpt_process_details SADABS
_exptl_crystal_colour colorless
_exptl_crystal_density_diffrn 1.303
_exptl_crystal_description block
_exptl_crystal_F_000 1184
_exptl_crystal_size_max 0.30
_exptl_crystal_size_mid 0.25
_exptl_crystal_size_min 0.20
_refine_diff_density_max 0.259
_refine_diff_density_min -0.144
_refine_diff_density_rms 0.032
_refine_ls_extinction_method none
_refine_ls_goodness_of_fit_ref 0.965
_refine_ls_hydrogen_treatment constr
_refine_ls_matrix_type full
_refine_ls_number_parameters 384
_refine_ls_number_reflns 3756
_refine_ls_number_restraints 1
_refine_ls_restrained_S_all 0.997
_refine_ls_R_factor_all 0.0949
_refine_ls_R_factor_gt 0.0684
_refine_ls_shift/su_max 0.004
_refine_ls_shift/su_mean 0.001
_refine_ls_structure_factor_coef Fsqd
_refine_ls_weighting_details 'w=1/[\s^2^(Fo^2^)+(0.0797P)^2^+1.5896P] where P=(Fo^2^+2Fc^2^)/3'
_refine_ls_weighting_scheme calc
_refine_ls_wR_factor_gt 0.1704
_refine_ls_wR_factor_ref 0.1851
_reflns_Friedel_coverage 0.000
_reflns_number_gt 2671
_reflns_number_total 3756
_reflns_threshold_expression 'I > 2\s(I)'
_cod_data_source_file jo9b00559_si_004.cif
_cod_data_source_block shelx
_cod_original_cell_volume 2862.0(6)
_cod_original_sg_symbol_H-M 'P 21/c'
_cod_database_code 4033671
_shelx_shelxl_version_number 2016/6
_shelx_space_group_comment
;
The symmetry employed for this shelxl refinement is uniquely defined
by the following loop, which should always be used as a source of
symmetry information in preference to the above space-group names.
They are only intended as comments.
;

loop_
_space_group_symop_operation_xyz
'x, y, z'
'-x, y+1/2, -z+1/2'
'-x, -y, -z'
'x, -y-1/2, z-1/2'

loop_
_atom_site_label
_atom_site_type_symbol
_atom_site_fract_x
_atom_site_fract_y
_atom_site_fract_z
_atom_site_U_iso_or_equiv
_atom_site_adp_type
_atom_site_occupancy
_atom_site_site_symmetry_order
_atom_site_calc_flag
_atom_site_refinement_flags_posn
_atom_site_refinement_flags_adp
_atom_site_refinement_flags_occupancy
_atom_site_disorder_assembly
_atom_site_disorder_group
O6 O 0.2193(2) 0.28329(15) 0.45624(10) 0.0511(5) Uani 1 1 d . . . . .
O1 O 0.9119(3) 0.33151(14) 0.18608(13) 0.0644(7) Uani 1 1 d . . . . .
O2 O 0.8756(3) 0.57695(16) 0.31689(11) 0.0605(6) Uani 1 1 d . . . . .
N1 N 0.8679(3) 0.44081(15) 0.26205(11) 0.0432(5) Uani 1 1 d . . . . .
O5 O 0.4289(3) 0.34890(19) 0.49069(11) 0.0667(7) Uani 1 1 d . . . . .
N2 N 0.4195(3) 0.27612(16) 0.39692(11) 0.0427(5) Uani 1 1 d . . . . .
C14 C 0.6479(3) 0.34902(17) 0.26902(13) 0.0393(6) Uani 1 1 d . . . . .
H14 H 0.643268 0.345937 0.225565 0.047 Uiso 1 1 calc R U . . .
N3 N 0.3083(3) 0.32605(18) 0.25085(13) 0.0519(6) Uani 1 1 d . . . . .
O8 O 0.3433(6) -0.02069(19) 0.38750(15) 0.1069(14) Uani 1 1 d . . . . .
C19 C 0.3382(3) 0.22646(18) 0.34793(12) 0.0410(6) Uani 1 1 d . . . . .
H19 H 0.233332 0.240113 0.349643 0.049 Uiso 1 1 calc R U . . .
C13 C 0.5421(3) 0.30817(16) 0.30538(12) 0.0373(5) Uani 1 1 d . . . . .
C12 C 0.5443(3) 0.31635(17) 0.37036(12) 0.0385(6) Uani 1 1 d . . . . .
C9 C 0.7610(3) 0.39469(18) 0.29849(13) 0.0411(6) Uani 1 1 d . . . . .
C8 C 0.9121(3) 0.53148(19) 0.27286(14) 0.0436(6) Uani 1 1 d . . . . .
C1 C 0.9300(3) 0.40703(19) 0.20617(14) 0.0462(6) Uani 1 1 d . . . . .
C2 C 1.0184(3) 0.48317(19) 0.17998(15) 0.0484(7) Uani 1 1 d . . . . .
C20 C 0.3598(3) 0.30666(19) 0.45231(13) 0.0443(6) Uani 1 1 d . . . . .
C15 C 0.4059(3) 0.25774(18) 0.28511(13) 0.0407(6) Uani 1 1 d . . . . .
C10 C 0.7674(3) 0.39959(19) 0.36395(14) 0.0454(6) Uani 1 1 d . . . . .
H10 H 0.845941 0.428754 0.383086 0.055 Uiso 1 1 calc R U . . .
C11 C 0.6583(3) 0.3616(2) 0.40059(13) 0.0454(6) Uani 1 1 d . . . . .
H11 H 0.661023 0.366238 0.444005 0.054 Uiso 1 1 calc R U . . .
C17 C 0.4104(4) 0.0970(2) 0.29136(15) 0.0532(7) Uani 1 1 d . . . . .
H17 H 0.432194 0.036354 0.282594 0.064 Uiso 1 1 calc R U . . .
C18 C 0.3657(4) 0.12473(19) 0.34695(15) 0.0482(7) Uani 1 1 d . . . . .
C7 C 1.0059(3) 0.55644(19) 0.21986(15) 0.0464(6) Uani 1 1 d . . . . .
C16 C 0.4231(4) 0.17154(19) 0.24351(14) 0.0468(7) Uani 1 1 d . . . . .
H16 H 0.336225 0.167948 0.216691 0.056 Uiso 1 1 calc R U . . .
C21 C 0.1355(4) 0.3012(2) 0.51387(15) 0.0556(8) Uani 1 1 d . . . . .
C28 C 0.5557(4) 0.1639(2) 0.20118(16) 0.0568(8) Uani 1 1 d . . . . .
H28A H 0.643333 0.164777 0.226827 0.068 Uiso 1 1 calc R U . . .
H28B H 0.558734 0.216876 0.173960 0.068 Uiso 1 1 calc R U . . .
O7 O 0.2991(7) 0.0904(2) 0.45109(14) 0.1279(19) Uani 1 1 d . . . . .
C23 C 0.2111(5) 0.2594(3) 0.57013(17) 0.0680(10) Uani 1 1 d . . . . .
H23C H 0.235059 0.196950 0.561274 0.102 Uiso 1 1 calc R U . . .
H23B H 0.147097 0.261990 0.605680 0.102 Uiso 1 1 calc R U . . .
H23A H 0.299085 0.292707 0.579107 0.102 Uiso 1 1 calc R U . . .
C29 C 0.5568(6) 0.0780(3) 0.1609(2) 0.0794(12) Uani 1 1 d . . . . .
H29B H 0.558065 0.024901 0.188014 0.095 Uiso 1 1 calc R U . . .
H29A H 0.467411 0.075756 0.136363 0.095 Uiso 1 1 calc R U . . .
C3 C 1.1000(5) 0.4874(3) 0.12669(18) 0.0678(10) Uani 1 1 d . . . . .
H3 H 1.108575 0.437751 0.099833 0.081 Uiso 1 1 calc R U . . .
C6 C 1.0751(4) 0.6384(2) 0.20783(18) 0.0610(9) Uani 1 1 d . . . . .
H6 H 1.066369 0.688011 0.234740 0.073 Uiso 1 1 calc R U . . .
C5 C 1.1579(5) 0.6431(3) 0.1539(2) 0.0763(12) Uani 1 1 d . . . . .
H5 H 1.206401 0.697086 0.144222 0.092 Uiso 1 1 calc R U . . .
C4 C 1.1701(5) 0.5702(3) 0.1145(2) 0.0799(12) Uani 1 1 d . . . . .
H4 H 1.226698 0.575737 0.078582 0.096 Uiso 1 1 calc R U . . .
C25 C 0.3315(5) 0.0660(2) 0.40113(17) 0.0638(9) Uani 1 1 d . . . . .
C24 C -0.0067(5) 0.2530(5) 0.5001(2) 0.0908(14) Uani 1 1 d . . . . .
H24C H -0.047733 0.276481 0.461995 0.136 Uiso 1 1 calc R U . . .
H24A H -0.073793 0.263137 0.533947 0.136 Uiso 1 1 calc R U . . .
H24B H 0.011032 0.188812 0.495707 0.136 Uiso 1 1 calc R U . . .
C22 C 0.1145(6) 0.4024(3) 0.5214(2) 0.0869(14) Uani 1 1 d . . . . .
H22B H 0.206883 0.430545 0.530649 0.130 Uiso 1 1 calc R U . . .
H22C H 0.047435 0.413832 0.555015 0.130 Uiso 1 1 calc R U . . .
H22A H 0.075842 0.427440 0.483251 0.130 Uiso 1 1 calc R U . . .
C26 C 0.3059(9) -0.0834(4) 0.4387(3) 0.131(3) Uani 1 1 d D . . . .
H26B H 0.304681 -0.050653 0.478204 0.157 Uiso 1 1 calc R U . . .
H26A H 0.209358 -0.108996 0.431748 0.157 Uiso 1 1 calc R U . . .
C30 C 0.6851(7) 0.0735(4) 0.1176(3) 0.112(2) Uani 1 1 d . . . . .
H30B H 0.684898 0.126012 0.090742 0.169 Uiso 1 1 calc R U . . .
H30C H 0.678811 0.019183 0.092614 0.169 Uiso 1 1 calc R U . . .
H30A H 0.773904 0.072418 0.141631 0.169 Uiso 1 1 calc R U . . .
C27 C 0.4085(11) -0.1524(7) 0.4411(5) 0.216(6) Uani 1 1 d D . . . .
H27B H 0.414642 -0.181455 0.400905 0.323 Uiso 1 1 calc R U . . .
H27C H 0.379984 -0.196486 0.472025 0.323 Uiso 1 1 calc R U . . .
H27A H 0.502091 -0.127334 0.452025 0.323 Uiso 1 1 calc R U . . .
O3 O 0.3449(6) 0.3474(5) 0.1986(2) 0.0853(15) Uani 0.868(13) 1 d . . P A 1
O4 O 0.2056(5) 0.3604(4) 0.2796(2) 0.097(2) Uani 0.868(13) 1 d . . P A 1
O3B O 0.182(2) 0.3123(16) 0.2524(11) 0.054(7) Uiso 0.132(13) 1 d . . P A 2
O4B O 0.358(3) 0.3805(18) 0.2178(15) 0.062(7) Uiso 0.132(13) 1 d . . P A 2

loop_
_atom_site_aniso_label
_atom_site_aniso_U_11
_atom_site_aniso_U_22
_atom_site_aniso_U_33
_atom_site_aniso_U_23
_atom_site_aniso_U_13
_atom_site_aniso_U_12
O6 0.0492(12) 0.0584(12) 0.0458(11) -0.0049(9) 0.0061(9) -0.0008(10)
O1 0.0849(17) 0.0375(11) 0.0708(15) -0.0120(10) 0.0206(14) -0.0029(11)
O2 0.0680(15) 0.0486(12) 0.0649(14) -0.0159(10) 0.0050(12) -0.0066(11)
N1 0.0438(12) 0.0342(11) 0.0516(13) -0.0019(9) 0.0038(10) -0.0026(9)
O5 0.0714(15) 0.0813(16) 0.0475(12) -0.0186(11) 0.0089(11) -0.0234(13)
N2 0.0445(12) 0.0430(12) 0.0406(12) -0.0053(9) 0.0003(10) -0.0056(10)
C14 0.0485(14) 0.0319(12) 0.0375(13) -0.0005(10) 0.0002(11) 0.0002(10)
N3 0.0496(14) 0.0524(14) 0.0536(15) 0.0047(11) -0.0115(12) -0.0004(12)
O8 0.190(4) 0.0470(14) 0.083(2) 0.0172(14) 0.042(2) 0.002(2)
C19 0.0414(13) 0.0382(13) 0.0433(14) -0.0011(10) -0.0021(11) -0.0026(11)
C13 0.0412(13) 0.0306(11) 0.0400(13) -0.0022(9) -0.0038(11) 0.0008(10)
C12 0.0415(13) 0.0351(12) 0.0389(13) -0.0017(9) -0.0003(11) 0.0021(10)
C9 0.0407(13) 0.0351(12) 0.0475(15) 0.0005(10) 0.0022(12) -0.0014(10)
C8 0.0398(14) 0.0357(12) 0.0554(16) -0.0023(11) -0.0040(12) -0.0023(10)
C1 0.0472(15) 0.0368(14) 0.0547(16) -0.0002(11) 0.0039(13) 0.0003(11)
C2 0.0499(16) 0.0421(15) 0.0531(16) 0.0064(12) 0.0019(13) -0.0011(12)
C20 0.0525(16) 0.0416(13) 0.0388(14) 0.0008(11) 0.0047(12) -0.0029(12)
C15 0.0426(13) 0.0384(13) 0.0410(13) -0.0006(10) -0.0036(11) -0.0024(11)
C10 0.0430(14) 0.0446(14) 0.0487(15) -0.0050(11) -0.0085(12) -0.0050(11)
C11 0.0492(15) 0.0480(14) 0.0390(13) -0.0031(11) -0.0083(12) -0.0007(12)
C17 0.068(2) 0.0365(14) 0.0546(17) -0.0057(12) 0.0008(15) -0.0076(13)
C18 0.0596(17) 0.0359(13) 0.0492(16) -0.0001(11) -0.0015(13) -0.0089(12)
C7 0.0401(13) 0.0387(13) 0.0603(17) 0.0038(12) -0.0073(13) -0.0023(11)
C16 0.0529(16) 0.0446(15) 0.0430(14) -0.0074(11) -0.0022(12) -0.0079(12)
C21 0.0545(18) 0.0641(19) 0.0483(16) 0.0026(14) 0.0107(14) 0.0080(15)
C28 0.0617(19) 0.0523(17) 0.0565(17) -0.0120(14) 0.0072(15) -0.0099(14)
O7 0.266(6) 0.0627(17) 0.0554(16) 0.0070(13) 0.031(3) 0.005(3)
C23 0.076(2) 0.075(2) 0.0533(18) 0.0144(16) 0.0132(18) 0.0075(19)
C29 0.094(3) 0.065(2) 0.080(3) -0.025(2) 0.020(2) -0.006(2)
C3 0.078(2) 0.061(2) 0.064(2) 0.0006(16) 0.0178(19) -0.0022(18)
C6 0.068(2) 0.0452(16) 0.070(2) 0.0052(15) -0.0055(17) -0.0150(15)
C5 0.083(3) 0.065(2) 0.082(3) 0.016(2) -0.003(2) -0.029(2)
C4 0.081(3) 0.090(3) 0.068(2) 0.021(2) 0.021(2) -0.021(2)
C25 0.092(3) 0.0460(17) 0.0529(19) 0.0040(14) 0.0046(18) -0.0008(17)
C24 0.058(2) 0.134(4) 0.080(3) -0.011(3) 0.012(2) -0.015(3)
C22 0.116(4) 0.066(2) 0.078(3) 0.001(2) 0.024(3) 0.032(2)
C26 0.192(7) 0.075(3) 0.125(4) 0.046(3) 0.059(5) 0.015(4)
C30 0.125(5) 0.103(4) 0.109(4) -0.038(3) 0.035(4) 0.008(4)
C27 0.202(10) 0.230(11) 0.216(10) 0.150(9) 0.073(9) 0.101(9)
O3 0.110(3) 0.098(3) 0.048(2) 0.019(2) -0.007(2) 0.037(3)
O4 0.091(3) 0.109(4) 0.090(3) 0.023(3) 0.011(2) 0.055(3)

loop_
_atom_type_symbol
_atom_type_description
_atom_type_scat_dispersion_real
_atom_type_scat_dispersion_imag
_atom_type_scat_source
C C 0.0033 0.0016 'International Tables Vol C Tables 4.2.6.8 and 6.1.1.4'
H H 0.0000 0.0000 'International Tables Vol C Tables 4.2.6.8 and 6.1.1.4'
N N 0.0061 0.0033 'International Tables Vol C Tables 4.2.6.8 and 6.1.1.4'
O O 0.0106 0.0060 'International Tables Vol C Tables 4.2.6.8 and 6.1.1.4'

loop_
_geom_angle_atom_site_label_1
_geom_angle_atom_site_label_2
_geom_angle_atom_site_label_3
_geom_angle
C20 O6 C21 120.6(2)
C8 N1 C1 110.7(2)
C8 N1 C9 123.8(2)
C1 N1 C9 125.0(2)
C20 N2 C12 122.2(2)
C20 N2 C19 124.7(2)
C12 N2 C19 109.2(2)
C13 C14 C9 118.6(2)
C13 C14 H14 120.7
C9 C14 H14 120.7
O4B N3 O3B 121.4(16)
O3 N3 O4 124.6(4)
O4B N3 C15 121.0(13)
O3B N3 C15 116.6(10)
O3 N3 C15 116.8(3)
O4 N3 C15 118.3(3)
C25 O8 C26 115.0(4)
N2 C19 C18 114.4(2)
N2 C19 C15 105.5(2)
C18 C19 C15 102.3(2)
N2 C19 H19 111.4
C18 C19 H19 111.4
C15 C19 H19 111.4
C14 C13 C12 121.0(3)
C14 C13 C15 129.0(2)
C12 C13 C15 109.8(2)
C11 C12 C13 120.8(3)
C11 C12 N2 128.3(3)
C13 C12 N2 110.8(2)
C14 C9 C10 120.6(3)
C14 C9 N1 119.7(2)
C10 C9 N1 119.7(3)
O2 C8 N1 124.9(3)
O2 C8 C7 129.0(3)
N1 C8 C7 106.1(2)
O1 C1 N1 124.8(3)
O1 C1 C2 129.3(3)
N1 C1 C2 105.9(2)
C3 C2 C7 121.8(3)
C3 C2 C1 130.3(3)
C7 C2 C1 107.9(3)
O5 C20 O6 126.4(3)
O5 C20 N2 122.9(3)
O6 C20 N2 110.7(2)
C13 C15 N3 107.3(2)
C13 C15 C19 103.1(2)
N3 C15 C19 112.1(2)
C13 C15 C16 118.6(2)
N3 C15 C16 108.6(2)
C19 C15 C16 107.2(2)
C11 C10 C9 121.0(3)
C11 C10 H10 119.5
C9 C10 H10 119.5
C10 C11 C12 117.9(3)
C10 C11 H11 121.0
C12 C11 H11 121.0
C18 C17 C16 114.3(3)
C18 C17 H17 122.8
C16 C17 H17 122.8
C17 C18 C25 126.2(3)
C17 C18 C19 111.6(3)
C25 C18 C19 121.9(3)
C2 C7 C6 121.7(3)
C2 C7 C8 109.4(2)
C6 C7 C8 128.9(3)
C17 C16 C28 114.5(3)
C17 C16 C15 101.2(2)
C28 C16 C15 118.9(2)
C17 C16 H16 107.2
C28 C16 H16 107.2
C15 C16 H16 107.2
O6 C21 C22 109.3(3)
O6 C21 C23 110.7(3)
C22 C21 C23 111.9(4)
O6 C21 C24 101.7(3)
C22 C21 C24 111.9(4)
C23 C21 C24 110.9(4)
C16 C28 C29 113.7(3)
C16 C28 H28A 108.8
C29 C28 H28A 108.8
C16 C28 H28B 108.8
C29 C28 H28B 108.8
H28A C28 H28B 107.7
C21 C23 H23C 109.5
C21 C23 H23B 109.5
H23C C23 H23B 109.5
C21 C23 H23A 109.5
H23C C23 H23A 109.5
H23B C23 H23A 109.5
C30 C29 C28 113.0(4)
C30 C29 H29B 109.0
C28 C29 H29B 109.0
C30 C29 H29A 109.0
C28 C29 H29A 109.0
H29B C29 H29A 107.8
C2 C3 C4 116.5(4)
C2 C3 H3 121.7
C4 C3 H3 121.7
C5 C6 C7 116.7(3)
C5 C6 H6 121.6
C7 C6 H6 121.6
C4 C5 C6 121.3(3)
C4 C5 H5 119.3
C6 C5 H5 119.3
C5 C4 C3 121.9(4)
C5 C4 H4 119.1
C3 C4 H4 119.1
O7 C25 O8 121.6(3)
O7 C25 C18 126.4(3)
O8 C25 C18 112.0(3)
C21 C24 H24C 109.5
C21 C24 H24A 109.5
H24C C24 H24A 109.5
C21 C24 H24B 109.5
H24C C24 H24B 109.5
H24A C24 H24B 109.5
C21 C22 H22B 109.5
C21 C22 H22C 109.5
H22B C22 H22C 109.5
C21 C22 H22A 109.5
H22B C22 H22A 109.5
H22C C22 H22A 109.5
C27 C26 O8 109.1(6)
C27 C26 H26B 109.9
O8 C26 H26B 109.9
C27 C26 H26A 109.9
O8 C26 H26A 109.9
H26B C26 H26A 108.3
C29 C30 H30B 109.5
C29 C30 H30C 109.5
H30B C30 H30C 109.5
C29 C30 H30A 109.5
H30B C30 H30A 109.5
H30C C30 H30A 109.5
C26 C27 H27B 109.5
C26 C27 H27C 109.5
H27B C27 H27C 109.5
C26 C27 H27A 109.5
H27B C27 H27A 109.5
H27C C27 H27A 109.5

loop_
_geom_bond_atom_site_label_1
_geom_bond_atom_site_label_2
_geom_bond_distance
O6 C20 1.332(4)
O6 C21 1.474(4)
O1 C1 1.199(4)
O2 C8 1.200(4)
N1 C8 1.408(3)
N1 C1 1.412(4)
N1 C9 1.421(4)
O5 C20 1.205(4)
N2 C20 1.378(4)
N2 C12 1.405(4)
N2 C19 1.474(3)
C14 C13 1.378(4)
C14 C9 1.383(4)
C14 H14 0.9300
N3 O4B 1.16(3)
N3 O3B 1.17(2)
N3 O3 1.206(5)
N3 O4 1.231(5)
N3 C15 1.527(4)
O8 C25 1.308(4)
O8 C26 1.470(5)
C19 C18 1.513(4)
C19 C15 1.548(4)
C19 H19 0.9800
C13 C12 1.393(4)
C13 C15 1.511(4)
C12 C11 1.393(4)
C9 C10 1.401(4)
C8 C7 1.467(4)
C1 C2 1.487(4)
C2 C3 1.363(5)
C2 C7 1.376(4)
C15 C16 1.553(4)
C10 C11 1.385(4)
C10 H10 0.9300
C11 H11 0.9300
C17 C18 1.321(5)
C17 C16 1.501(4)
C17 H17 0.9300
C18 C25 1.476(4)
C7 C6 1.383(4)
C16 C28 1.517(5)
C16 H16 0.9800
C21 C22 1.505(5)
C21 C23 1.515(5)
C21 C24 1.507(6)
C28 C29 1.527(5)
C28 H28A 0.9700
C28 H28B 0.9700
O7 C25 1.164(5)
C23 H23C 0.9600
C23 H23B 0.9600
C23 H23A 0.9600
C29 C30 1.496(7)
C29 H29B 0.9700
C29 H29A 0.9700
C3 C4 1.397(5)
C3 H3 0.9300
C6 C5 1.381(6)
C6 H6 0.9300
C5 C4 1.365(7)
C5 H5 0.9300
C4 H4 0.9300
C24 H24C 0.9600
C24 H24A 0.9600
C24 H24B 0.9600
C22 H22B 0.9600
C22 H22C 0.9600
C22 H22A 0.9600
C26 C27 1.380(7)
C26 H26B 0.9700
C26 H26A 0.9700
C30 H30B 0.9600
C30 H30C 0.9600
C30 H30A 0.9600
C27 H27B 0.9600
C27 H27C 0.9600
C27 H27A 0.9600
